data_1507360
loop_
_publ_author_name
'Takacs, James M.'
'Schroeder, Scott D.'
'Han, Jianxin'
'Gifford, Meg'
'Jiang, Xun-Tian'
'Saleh, Twana'
'Vayalakkada, Suresh'
'Yap, Amy H.'

_publ_section_title
;
 Controlling mode selectivity in palladium-catalyzed bisdiene
 carbocyclizations: optimizing for cyclization-trapping over
 cycloisomerization.
;
_journal_issue 20
_journal_name_full 'Organic letters'
_journal_page_first 3595
_journal_page_last 3598
_journal_paper_doi 10.1021/ol035253m
_journal_volume 5
_journal_year 2003
_chemical_formula_sum 'C30 H35 N O4'
_chemical_formula_weight 473.59
_chemical_name_systematic
; 
 ? 
;
_space_group_IT_number 14
_symmetry_cell_setting monoclinic
_symmetry_space_group_name_Hall '-P 2ybc'
_symmetry_space_group_name_H-M 'P 1 21/c 1'
_atom_sites_solution_hydrogens geom
_atom_sites_solution_primary direct
_atom_sites_solution_secondary difmap
_audit_creation_method SHELXL-97
_cell_angle_alpha 90.00
_cell_angle_beta 98.135(2)
_cell_angle_gamma 90.00
_cell_formula_units_Z 4
_cell_length_a 18.7810(17)
_cell_length_b 8.4210(8)
_cell_length_c 16.8221(16)
_cell_measurement_reflns_used 4254
_cell_measurement_temperature 173(2)
_cell_measurement_theta_max 27.5579
_cell_measurement_theta_min 2.4461
_cell_volume 2633.7(4)
_computing_cell_refinement 'Bruker AXS SMART/SAINT'
_computing_data_collection 'Bruker AXS SMART'
_computing_data_reduction 'Bruker AXS SAINT'
_computing_publication_material 'Bruker AXS SHELXTL'
_computing_structure_refinement 'SHELXL-97 (Sheldrick, 1997)'
_computing_structure_solution 'SHELXS-97 (Sheldrick, 1990)'
_diffrn_ambient_temperature 173(2)
_diffrn_measured_fraction_theta_full 1.000
_diffrn_measured_fraction_theta_max 1.000
_diffrn_measurement_device_type 'Bruker AXS SMART Apex'
_diffrn_measurement_method 'omega scans'
_diffrn_radiation_monochromator graphite
_diffrn_radiation_source 'fine-focus sealed tube'
_diffrn_radiation_type MoK\a
_diffrn_radiation_wavelength 0.71073
_diffrn_reflns_av_R_equivalents 0.0488
_diffrn_reflns_av_sigmaI/netI 0.0477
_diffrn_reflns_limit_h_max 16
_diffrn_reflns_limit_h_min -18
_diffrn_reflns_limit_k_max 8
_diffrn_reflns_limit_k_min -8
_diffrn_reflns_limit_l_max 16
_diffrn_reflns_limit_l_min -16
_diffrn_reflns_number 10350
_diffrn_reflns_theta_full 20.81
_diffrn_reflns_theta_max 20.81
_diffrn_reflns_theta_min 2.19
_exptl_absorpt_coefficient_mu 0.078
_exptl_absorpt_correction_T_max 0.9922
_exptl_absorpt_correction_T_min 0.9807
_exptl_absorpt_correction_type none
_exptl_crystal_colour colorless
_exptl_crystal_density_diffrn 1.194
_exptl_crystal_density_method 'not measured'
_exptl_crystal_description bar
_exptl_crystal_F_000 1016
_exptl_crystal_size_max 0.25
_exptl_crystal_size_mid 0.15
_exptl_crystal_size_min 0.10
_refine_diff_density_max 0.272
_refine_diff_density_min -0.161
_refine_diff_density_rms 0.030
_refine_ls_extinction_method none
_refine_ls_goodness_of_fit_ref 0.872
_refine_ls_hydrogen_treatment mixed
_refine_ls_matrix_type full
_refine_ls_number_parameters 317
_refine_ls_number_reflns 2765
_refine_ls_number_restraints 0
_refine_ls_restrained_S_all 0.872
_refine_ls_R_factor_all 0.0558
_refine_ls_R_factor_gt 0.0389
_refine_ls_shift/su_max 0.000
_refine_ls_shift/su_mean 0.000
_refine_ls_structure_factor_coef Fsqd
_refine_ls_weighting_details 'calc w=1/[\s^2^(Fo^2^)+(0.0730P)^2^+0.0000P] where P=(Fo^2^+2Fc^2^)/3'
_refine_ls_weighting_scheme calc
_refine_ls_wR_factor_gt 0.1003
_refine_ls_wR_factor_ref 0.1067
_reflns_number_gt 2027
_reflns_number_total 2765
_reflns_threshold_expression >2sigma(I)
_cod_data_source_file ol035253msi20030707_121015.cif
_cod_data_source_block sa30mtry
_cod_original_sg_symbol_H-M P2(1)/c
_cod_database_code 1507360

loop_
_symmetry_equiv_pos_as_xyz
'x, y, z'
'-x, y+1/2, -z+1/2'
'-x, -y, -z'
'x, -y-1/2, z-1/2'

loop_
_atom_site_label
_atom_site_type_symbol
_atom_site_fract_x
_atom_site_fract_y
_atom_site_fract_z
_atom_site_U_iso_or_equiv
_atom_site_adp_type
_atom_site_occupancy
_atom_site_symmetry_multiplicity
_atom_site_calc_flag
_atom_site_refinement_flags
O3 O 0.91541(8) 1.05066(19) 0.43177(10) 0.0460(5) Uani 1 1 d .
N1 N 0.91391(10) 0.9328(2) 0.48867(13) 0.0398(5) Uani 1 1 d .
C2 C 0.92727(12) 0.6900(3) 0.54756(15) 0.0358(6) Uani 1 1 d .
O2 O 0.93063(9) 1.0935(2) 0.60104(11) 0.0512(5) Uani 1 1 d .
C9 C 0.84742(12) 1.1395(3) 0.41747(16) 0.0429(7) Uani 1 1 d .
H9 H 0.8413 1.1986 0.4676 0.051 Uiso 1 1 calc R
O4 O 0.56353(9) 0.7993(2) 0.44759(13) 0.0750(7) Uani 1 1 d .
C7 C 0.93333(12) 0.8025(3) 0.60829(16) 0.0351(6) Uani 1 1 d .
C17 C 0.65835(12) 0.9496(3) 0.40869(15) 0.0440(7) Uani 1 1 d .
H17 H 0.6592 0.9045 0.3539 0.053 Uiso 1 1 calc R
C4 C 0.94221(13) 0.4851(3) 0.64558(18) 0.0459(7) Uani 1 1 d .
H4 H 0.9453 0.3756 0.6592 0.055 Uiso 1 1 calc R
C18 C 0.63999(13) 0.8154(3) 0.46343(17) 0.0479(7) Uani 1 1 d .
H18 H 0.6536 0.8492 0.5205 0.058 Uiso 1 1 calc R
C10 C 0.85942(13) 1.2586(3) 0.35341(15) 0.0426(7) Uani 1 1 d .
H10A H 0.8678 1.2006 0.3044 0.051 Uiso 1 1 calc R
H10B H 0.9033 1.3207 0.3722 0.051 Uiso 1 1 calc R
C15 C 0.78359(13) 1.0379(3) 0.39510(16) 0.0427(7) Uani 1 1 d .
H15 H 0.7829 0.9726 0.3489 0.051 Uiso 1 1 calc R
C16 C 0.72793(14) 1.0307(3) 0.43377(16) 0.0440(7) Uani 1 1 d .
H16 H 0.7327 1.0839 0.4840 0.053 Uiso 1 1 calc R
C20 C 0.67170(15) 0.5337(3) 0.51513(16) 0.0475(7) Uani 1 1 d .
C27 C 0.59276(13) 1.0562(3) 0.40532(16) 0.0479(7) Uani 1 1 d .
H27 H 0.5971 1.1176 0.4567 0.058 Uiso 1 1 calc R
C12 C 0.80690(14) 1.4905(3) 0.26768(15) 0.0480(7) Uani 1 1 d .
H12A H 0.8145 1.4319 0.2185 0.058 Uiso 1 1 calc R
H12B H 0.8509 1.5531 0.2853 0.058 Uiso 1 1 calc R
C5 C 0.94809(13) 0.5973(3) 0.70607(16) 0.0451(7) Uani 1 1 d .
H5 H 0.9552 0.5644 0.7606 0.054 Uiso 1 1 calc R
C19 C 0.67579(15) 0.6595(3) 0.45131(17) 0.0567(8) Uani 1 1 d .
H19A H 0.7271 0.6803 0.4479 0.068 Uiso 1 1 calc R
H19B H 0.6540 0.6154 0.3989 0.068 Uiso 1 1 calc R
C1 C 0.91590(13) 0.7717(3) 0.46873(18) 0.0415(7) Uani 1 1 d .
C8 C 0.92678(12) 0.9630(3) 0.57083(17) 0.0387(7) Uani 1 1 d .
C6 C 0.94369(13) 0.7588(3) 0.68738(16) 0.0419(7) Uani 1 1 d .
H6 H 0.9478 0.8367 0.7287 0.050 Uiso 1 1 calc R
C11 C 0.79698(14) 1.3722(3) 0.33222(17) 0.0533(8) Uani 1 1 d .
H11A H 0.7530 1.3095 0.3145 0.064 Uiso 1 1 calc R
H11B H 0.7892 1.4308 0.3813 0.064 Uiso 1 1 calc R
C21 C 0.73284(16) 0.4602(3) 0.55229(18) 0.0614(8) Uani 1 1 d .
H21 H 0.7782 0.4892 0.5378 0.074 Uiso 1 1 calc R
C28 C 0.58069(14) 1.1731(3) 0.33709(17) 0.0579(8) Uani 1 1 d .
H28A H 0.6223 1.2464 0.3409 0.069 Uiso 1 1 calc R
H28B H 0.5782 1.1149 0.2857 0.069 Uiso 1 1 calc R
C26 C 0.53277(14) 0.9364(3) 0.40625(17) 0.0536(8) Uani 1 1 d .
H26A H 0.4943 0.9809 0.4342 0.064 Uiso 1 1 calc R
H26B H 0.5117 0.9084 0.3507 0.064 Uiso 1 1 calc R
C25 C 0.60684(15) 0.4897(3) 0.53775(18) 0.0571(8) Uani 1 1 d .
H25 H 0.5638 0.5394 0.5136 0.068 Uiso 1 1 calc R
C13 C 0.74391(17) 1.6049(3) 0.24677(19) 0.0696(9) Uani 1 1 d .
H13A H 0.7001 1.5417 0.2290 0.084 Uiso 1 1 calc R
H13B H 0.7361 1.6619 0.2963 0.084 Uiso 1 1 calc R
C3 C 0.93186(12) 0.5294(3) 0.56502(18) 0.0441(7) Uani 1 1 d .
H3 H 0.9281 0.4522 0.5235 0.053 Uiso 1 1 calc R
C24 C 0.60391(18) 0.3752(3) 0.59452(19) 0.0668(9) Uani 1 1 d .
H24 H 0.5586 0.3455 0.6089 0.080 Uiso 1 1 calc R
C22 C 0.72992(19) 0.3459(4) 0.60993(19) 0.0705(9) Uani 1 1 d .
H22 H 0.7729 0.2971 0.6351 0.085 Uiso 1 1 calc R
C14 C 0.75208(17) 1.7240(4) 0.1840(2) 0.0883(11) Uani 1 1 d .
H14A H 0.7933 1.7927 0.2022 0.132 Uiso 1 1 calc R
H14B H 0.7083 1.7886 0.1736 0.132 Uiso 1 1 calc R
H14C H 0.7601 1.6697 0.1345 0.132 Uiso 1 1 calc R
C23 C 0.6650(2) 0.3025(3) 0.63108(19) 0.0710(9) Uani 1 1 d .
H23 H 0.6623 0.2230 0.6706 0.085 Uiso 1 1 calc R
O1 O 0.90940(10) 0.7195(2) 0.40113(12) 0.0583(5) Uani 1 1 d .
C29 C 0.51342(17) 1.2681(4) 0.3367(2) 0.0690(9) Uani 1 1 d .
H29 H 0.5143 1.3482 0.3766 0.083 Uiso 1 1 calc R
C30 C 0.45454(19) 1.2527(4) 0.2881(2) 0.0885(11) Uani 1 1 d .
H30A H 0.4508 1.1743 0.2471 0.106 Uiso 1 1 calc R
H30B H 0.4147 1.3197 0.2932 0.106 Uiso 1 1 calc R

loop_
_atom_site_aniso_label
_atom_site_aniso_U_11
_atom_site_aniso_U_22
_atom_site_aniso_U_33
_atom_site_aniso_U_23
_atom_site_aniso_U_13
_atom_site_aniso_U_12
O3 0.0313(10) 0.0462(10) 0.0605(12) 0.0128(10) 0.0066(9) 0.0024(9)
N1 0.0343(13) 0.0342(13) 0.0494(15) 0.0025(12) 0.0007(11) -0.0009(10)
C2 0.0239(14) 0.0355(15) 0.0468(17) -0.0018(14) 0.0007(12) -0.0014(12)
O2 0.0532(12) 0.0325(11) 0.0664(13) -0.0091(10) 0.0033(10) -0.0014(9)
C9 0.0304(15) 0.0395(15) 0.0578(18) 0.0042(14) 0.0029(13) 0.0024(13)
O4 0.0356(12) 0.0741(14) 0.1145(18) 0.0441(13) 0.0078(11) -0.0039(11)
C7 0.0241(14) 0.0329(15) 0.0478(18) -0.0058(14) 0.0033(13) -0.0017(12)
C17 0.0351(16) 0.0485(16) 0.0484(17) 0.0070(14) 0.0063(13) -0.0027(14)
C4 0.0378(16) 0.0338(16) 0.065(2) 0.0032(16) 0.0034(14) 0.0007(13)
C18 0.0350(17) 0.0499(17) 0.0594(18) 0.0083(14) 0.0085(14) -0.0012(14)
C10 0.0345(15) 0.0416(15) 0.0520(17) 0.0038(13) 0.0078(13) -0.0042(13)
C15 0.0391(17) 0.0369(15) 0.0517(17) 0.0048(13) 0.0048(14) 0.0003(14)
C16 0.0420(17) 0.0408(16) 0.0483(17) 0.0074(13) 0.0031(15) -0.0021(14)
C20 0.0498(18) 0.0434(16) 0.0502(18) 0.0060(14) 0.0099(15) -0.0012(15)
C27 0.0357(16) 0.0530(17) 0.0547(18) 0.0061(15) 0.0051(14) -0.0021(15)
C12 0.0518(17) 0.0446(16) 0.0463(17) 0.0014(14) 0.0028(14) -0.0060(14)
C5 0.0396(16) 0.0456(17) 0.0495(17) 0.0018(15) 0.0041(13) 0.0029(13)
C19 0.0509(18) 0.0573(18) 0.063(2) 0.0048(16) 0.0136(15) -0.0026(15)
C1 0.0280(15) 0.0405(17) 0.055(2) -0.0073(15) 0.0019(14) -0.0010(12)
C8 0.0269(15) 0.0338(17) 0.0543(19) -0.0035(15) 0.0018(13) -0.0029(12)
C6 0.0344(16) 0.0389(16) 0.0524(19) -0.0082(14) 0.0061(13) -0.0002(13)
C11 0.0454(18) 0.0466(16) 0.069(2) 0.0126(16) 0.0114(15) 0.0008(15)
C21 0.053(2) 0.0590(19) 0.073(2) 0.0108(18) 0.0087(17) 0.0043(17)
C28 0.0463(18) 0.0581(18) 0.070(2) 0.0133(16) 0.0107(16) -0.0005(15)
C26 0.0412(17) 0.0615(18) 0.0588(19) 0.0134(16) 0.0093(14) 0.0028(15)
C25 0.0472(19) 0.0586(19) 0.065(2) 0.0158(17) 0.0076(15) -0.0110(15)
C13 0.074(2) 0.062(2) 0.075(2) 0.0249(17) 0.0192(18) 0.0124(18)
C3 0.0344(15) 0.0339(16) 0.062(2) -0.0091(14) 0.0005(14) -0.0008(12)
C24 0.068(2) 0.060(2) 0.075(2) 0.0096(19) 0.0170(19) -0.0158(18)
C22 0.079(3) 0.061(2) 0.068(2) 0.0118(18) 0.0029(19) 0.0153(19)
C14 0.069(2) 0.097(3) 0.099(3) 0.037(2) 0.011(2) 0.012(2)
C23 0.099(3) 0.0512(19) 0.064(2) 0.0157(16) 0.017(2) -0.001(2)
O1 0.0650(13) 0.0559(12) 0.0516(13) -0.0098(11) -0.0002(10) 0.0009(10)
C29 0.062(2) 0.065(2) 0.077(2) 0.0122(18) 0.0004(19) 0.0101(19)
C30 0.069(2) 0.094(3) 0.099(3) 0.025(2) 0.000(2) 0.008(2)

loop_
_atom_type_symbol
_atom_type_description
_atom_type_scat_dispersion_real
_atom_type_scat_dispersion_imag
_atom_type_scat_source
C C 0.0033 0.0016 'International Tables Vol C Tables 4.2.6.8 and 6.1.1.4'
H H 0.0000 0.0000 'International Tables Vol C Tables 4.2.6.8 and 6.1.1.4'
N N 0.0061 0.0033 'International Tables Vol C Tables 4.2.6.8 and 6.1.1.4'
O O 0.0106 0.0060 'International Tables Vol C Tables 4.2.6.8 and 6.1.1.4'

loop_
_geom_angle_atom_site_label_1
_geom_angle_atom_site_label_2
_geom_angle_atom_site_label_3
_geom_angle
N1 O3 C9 112.10(17)
O3 N1 C8 122.62(19)
O3 N1 C1 121.8(2)
C8 N1 C1 114.1(2)
C3 C2 C7 121.0(2)
C3 C2 C1 129.8(2)
C7 C2 C1 109.2(2)
O3 C9 C15 113.70(19)
O3 C9 C10 103.92(18)
C15 C9 C10 113.6(2)
O3 C9 H9 108.5
C15 C9 H9 108.5
C10 C9 H9 108.5
C26 O4 C18 109.92(18)
C6 C7 C2 121.3(2)
C6 C7 C8 130.4(2)
C2 C7 C8 108.4(2)
C16 C17 C27 114.6(2)
C16 C17 C18 115.8(2)
C27 C17 C18 102.03(19)
C16 C17 H17 108.0
C27 C17 H17 108.0
C18 C17 H17 108.0
C5 C4 C3 121.3(2)
C5 C4 H4 119.4
C3 C4 H4 119.4
O4 C18 C19 110.4(2)
O4 C18 C17 105.3(2)
C19 C18 C17 114.9(2)
O4 C18 H18 108.7
C19 C18 H18 108.7
C17 C18 H18 108.7
C9 C10 C11 113.4(2)
C9 C10 H10A 108.9
C11 C10 H10A 108.9
C9 C10 H10B 108.9
C11 C10 H10B 108.9
H10A C10 H10B 107.7
C16 C15 C9 125.2(3)
C16 C15 H15 117.4
C9 C15 H15 117.4
C15 C16 C17 127.9(3)
C15 C16 H16 116.1
C17 C16 H16 116.1
C21 C20 C25 117.9(3)
C21 C20 C19 120.9(3)
C25 C20 C19 121.2(2)
C28 C27 C26 114.3(2)
C28 C27 C17 116.7(2)
C26 C27 C17 101.9(2)
C28 C27 H27 107.8
C26 C27 H27 107.8
C17 C27 H27 107.8
C11 C12 C13 114.4(2)
C11 C12 H12A 108.7
C13 C12 H12A 108.7
C11 C12 H12B 108.7
C13 C12 H12B 108.7
H12A C12 H12B 107.6
C4 C5 C6 120.3(3)
C4 C5 H5 119.9
C6 C5 H5 119.9
C18 C19 C20 116.5(2)
C18 C19 H19A 108.2
C20 C19 H19A 108.2
C18 C19 H19B 108.2
C20 C19 H19B 108.2
H19A C19 H19B 107.3
O1 C1 N1 125.1(2)
O1 C1 C2 130.9(2)
N1 C1 C2 103.9(2)
O2 C8 N1 125.1(2)
O2 C8 C7 130.6(2)
N1 C8 C7 104.3(2)
C7 C6 C5 118.5(2)
C7 C6 H6 120.8
C5 C6 H6 120.8
C12 C11 C10 114.6(2)
C12 C11 H11A 108.6
C10 C11 H11A 108.6
C12 C11 H11B 108.6
C10 C11 H11B 108.6
H11A C11 H11B 107.6
C22 C21 C20 121.5(3)
C22 C21 H21 119.2
C20 C21 H21 119.2
C29 C28 C27 112.9(2)
C29 C28 H28A 109.0
C27 C28 H28A 109.0
C29 C28 H28B 109.0
C27 C28 H28B 109.0
H28A C28 H28B 107.8
O4 C26 C27 107.1(2)
O4 C26 H26A 110.3
C27 C26 H26A 110.3
O4 C26 H26B 110.3
C27 C26 H26B 110.3
H26A C26 H26B 108.6
C24 C25 C20 120.6(3)
C24 C25 H25 119.7
C20 C25 H25 119.7
C14 C13 C12 115.9(3)
C14 C13 H13A 108.3
C12 C13 H13A 108.3
C14 C13 H13B 108.3
C12 C13 H13B 108.3
H13A C13 H13B 107.4
C2 C3 C4 117.7(2)
C2 C3 H3 121.2
C4 C3 H3 121.2
C25 C24 C23 121.2(3)
C25 C24 H24 119.4
C23 C24 H24 119.4
C23 C22 C21 119.8(3)
C23 C22 H22 120.1
C21 C22 H22 120.1
C13 C14 H14A 109.5
C13 C14 H14B 109.5
H14A C14 H14B 109.5
C13 C14 H14C 109.5
H14A C14 H14C 109.5
H14B C14 H14C 109.5
C24 C23 C22 119.1(3)
C24 C23 H23 120.5
C22 C23 H23 120.5
C30 C29 C28 126.8(3)
C30 C29 H29 116.6
C28 C29 H29 116.6
C29 C30 H30A 120.0
C29 C30 H30B 120.0
H30A C30 H30B 120.0

loop_
_geom_bond_atom_site_label_1
_geom_bond_atom_site_label_2
_geom_bond_distance
O3 N1 1.382(2)
O3 C9 1.470(3)
N1 C8 1.392(3)
N1 C1 1.400(3)
C2 C3 1.384(3)
C2 C7 1.386(3)
C2 C1 1.482(4)
O2 C8 1.209(3)
C9 C15 1.477(3)
C9 C10 1.512(3)
C9 H9 1.0000
O4 C26 1.427(3)
O4 C18 1.429(3)
C7 C6 1.367(3)
C7 C8 1.489(3)
C17 C16 1.482(3)
C17 C27 1.519(3)
C17 C18 1.527(3)
C17 H17 1.0000
C4 C5 1.381(3)
C4 C3 1.393(4)
C4 H4 0.9500
C18 C19 1.502(3)
C18 H18 1.0000
C10 C11 1.516(3)
C10 H10A 0.9900
C10 H10B 0.9900
C15 C16 1.308(3)
C15 H15 0.9500
C16 H16 0.9500
C20 C21 1.374(4)
C20 C25 1.378(3)
C20 C19 1.518(4)
C27 C28 1.505(4)
C27 C26 1.514(3)
C27 H27 1.0000
C12 C11 1.505(3)
C12 C13 1.528(4)
C12 H12A 0.9900
C12 H12B 0.9900
C5 C6 1.396(3)
C5 H5 0.9500
C19 H19A 0.9900
C19 H19B 0.9900
C1 O1 1.209(3)
C6 H6 0.9500
C11 H11A 0.9900
C11 H11B 0.9900
C21 C22 1.373(4)
C21 H21 0.9500
C28 C29 1.494(4)
C28 H28A 0.9900
C28 H28B 0.9900
C26 H26A 0.9900
C26 H26B 0.9900
C25 C24 1.363(4)
C25 H25 0.9500
C13 C14 1.481(4)
C13 H13A 0.9900
C13 H13B 0.9900
C3 H3 0.9500
C24 C23 1.367(4)
C24 H24 0.9500
C22 C23 1.368(4)
C22 H22 0.9500
C14 H14A 0.9800
C14 H14B 0.9800
C14 H14C 0.9800
C23 H23 0.9500
C29 C30 1.286(4)
C29 H29 0.9500
C30 H30A 0.9500
C30 H30B 0.9500

loop_
_geom_torsion_atom_site_label_1
_geom_torsion_atom_site_label_2
_geom_torsion_atom_site_label_3
_geom_torsion_atom_site_label_4
_geom_torsion
C9 O3 N1 C8 -82.0(2)
C9 O3 N1 C1 113.0(2)
N1 O3 C9 C15 -55.1(3)
N1 O3 C9 C10 -179.02(18)
C3 C2 C7 C6 -0.3(4)
C1 C2 C7 C6 179.6(2)
C3 C2 C7 C8 179.6(2)
C1 C2 C7 C8 -0.6(3)
C26 O4 C18 C19 -140.5(2)
C26 O4 C18 C17 -15.9(3)
C16 C17 C18 O4 157.8(2)
C27 C17 C18 O4 32.6(3)
C16 C17 C18 C19 -80.5(3)
C27 C17 C18 C19 154.4(2)
O3 C9 C10 C11 -176.4(2)
C15 C9 C10 C11 59.5(3)
O3 C9 C15 C16 122.3(3)
C10 C9 C15 C16 -119.1(3)
C9 C15 C16 C17 170.7(2)
C27 C17 C16 C15 -123.8(3)
C18 C17 C16 C15 117.8(3)
C16 C17 C27 C28 72.8(3)
C18 C17 C27 C28 -161.3(2)
C16 C17 C27 C26 -161.9(2)
C18 C17 C27 C26 -36.0(3)
C3 C4 C5 C6 0.0(4)
O4 C18 C19 C20 -73.4(3)
C17 C18 C19 C20 167.7(2)
C21 C20 C19 C18 -127.2(3)
C25 C20 C19 C18 52.7(4)
O3 N1 C1 O1 -10.4(4)
C8 N1 C1 O1 -176.6(2)
O3 N1 C1 C2 169.62(17)
C8 N1 C1 C2 3.5(3)
C3 C2 C1 O1 -1.7(4)
C7 C2 C1 O1 178.4(3)
C3 C2 C1 N1 178.2(2)
C7 C2 C1 N1 -1.6(2)
O3 N1 C8 O2 10.6(4)
C1 N1 C8 O2 176.7(2)
O3 N1 C8 C7 -169.82(18)
C1 N1 C8 C7 -3.8(3)
C6 C7 C8 O2 1.9(4)
C2 C7 C8 O2 -178.0(2)
C6 C7 C8 N1 -177.6(2)
C2 C7 C8 N1 2.5(3)
C2 C7 C6 C5 0.0(4)
C8 C7 C6 C5 -179.8(2)
C4 C5 C6 C7 0.2(4)
C13 C12 C11 C10 -179.8(2)
C9 C10 C11 C12 -179.1(2)
C25 C20 C21 C22 0.3(4)
C19 C20 C21 C22 -179.8(3)
C26 C27 C28 C29 58.9(3)
C17 C27 C28 C29 177.6(2)
C18 O4 C26 C27 -7.6(3)
C28 C27 C26 O4 154.6(2)
C17 C27 C26 O4 27.8(3)
C21 C20 C25 C24 -0.8(4)
C19 C20 C25 C24 179.3(3)
C11 C12 C13 C14 179.5(3)
C7 C2 C3 C4 0.5(4)
C1 C2 C3 C4 -179.4(2)
C5 C4 C3 C2 -0.3(4)
C20 C25 C24 C23 0.7(5)
C20 C21 C22 C23 0.4(5)
C25 C24 C23 C22 -0.1(5)
C21 C22 C23 C24 -0.5(5)
C27 C28 C29 C30 -106.5(4)
